data_7047739
loop_
_publ_author_name
'Wang, Hui'
'Xu, Xiaoling'
'Jiang, Yimin'
'Yao, Pengfei'
'Li, Bo'
'Zou, Huahong'
'Zhou, Jinglin'
'Chen, Zilu'

_publ_section_title
;
 Synthesis, structure and magnetic properties of two mixed-valence
 icosanuclear nanocages.
;
_journal_issue 42
_journal_name_full 'Dalton transactions (Cambridge, England : 2003)'
_journal_page_first 15141
_journal_page_last 15147
_journal_paper_doi 10.1039/c8dt03444c
_journal_volume 47
_journal_year 2018
_chemical_formula_moiety 'C48 H48 Co20 N72 O24 S24, O8 S2, C H4 O, 6(C3 H7 N O), 3(H2 O)'
_chemical_formula_sum 'C67 H100 N78 Ni20 O42 S26'
_chemical_formula_weight 4678.00
_space_group_crystal_system cubic
_space_group_IT_number 205
_space_group_name_Hall '-P 2ac 2ab 3'
_space_group_name_H-M_alt 'P a -3'
_symmetry_space_group_name_Hall '-P 2ac 2ab 3'
_symmetry_space_group_name_H-M 'P a -3'
_atom_sites_solution_hydrogens mixed
_audit_creation_method SHELXL-2014/7
_audit_update_record
;
2018-08-24 deposited with the CCDC.
2018-10-09 downloaded from the CCDC.
;
_cell_angle_alpha 90
_cell_angle_beta 90
_cell_angle_gamma 90
_cell_formula_units_Z 4
_cell_length_a 26.09030(10)
_cell_length_b 26.09030(10)
_cell_length_c 26.09030(10)
_cell_measurement_reflns_used 39595
_cell_measurement_temperature 153(2)
_cell_measurement_theta_max 36.7600
_cell_measurement_theta_min 3.4900
_cell_volume 17759.77(12)
_computing_cell_refinement
;
CrysAlisPro, Agilent Technologies,
Version 1.171.37.35 (release 13-08-2014 CrysAlis171 .NET)
(compiled Aug 13 2014,18:06:01)
;
_computing_data_collection
;
CrysAlisPro, Agilent Technologies,
Version 1.171.37.35 (release 13-08-2014 CrysAlis171 .NET)
(compiled Aug 13 2014,18:06:01)
;
_computing_data_reduction
;
CrysAlisPro, Agilent Technologies,
Version 1.171.37.35 (release 13-08-2014 CrysAlis171 .NET)
(compiled Aug 13 2014,18:06:01)
;
_computing_molecular_graphics 'SHELXTL (Bruker, 1998)'
_computing_publication_material 'SHELXTL (Bruker, 1998)'
_computing_structure_refinement 'SHELXL-2014/7 (Sheldrick, 2014)'
_computing_structure_solution 'SHELXS-97 (Sheldrick, 2008)'
_diffrn_ambient_temperature 153(2)
_diffrn_measured_fraction_theta_full 0.998
_diffrn_measured_fraction_theta_max 0.998
_diffrn_measurement_device_type 'SuperNova, Single source at offset, Eos'
_diffrn_measurement_method '\w scans'
_diffrn_radiation_type MoK\a
_diffrn_radiation_wavelength 0.71073
_diffrn_reflns_av_R_equivalents 0.0534
_diffrn_reflns_av_unetI/netI 0.0122
_diffrn_reflns_Laue_measured_fraction_full 0.998
_diffrn_reflns_Laue_measured_fraction_max 0.998
_diffrn_reflns_limit_h_max 31
_diffrn_reflns_limit_h_min -31
_diffrn_reflns_limit_k_max 31
_diffrn_reflns_limit_k_min -31
_diffrn_reflns_limit_l_max 30
_diffrn_reflns_limit_l_min -31
_diffrn_reflns_number 191320
_diffrn_reflns_point_group_measured_fraction_full 0.998
_diffrn_reflns_point_group_measured_fraction_max 0.998
_diffrn_reflns_theta_full 25.018
_diffrn_reflns_theta_max 25.018
_diffrn_reflns_theta_min 3.219
_diffrn_source 'SuperNova (Mo) X-ray Source'
_exptl_absorpt_coefficient_mu 2.454
_exptl_absorpt_correction_T_max 0.659
_exptl_absorpt_correction_T_min 0.513
_exptl_absorpt_correction_type multi-scan
_exptl_absorpt_process_details
;
CrysAlisPro, Agilent Technologies,
Version 1.171.37.35 (release 13-08-2014 CrysAlis171 .NET)
(compiled Aug 13 2014,18:06:01)
Empirical absorption correction using spherical harmonics,
 implemented in SCALE3 ABSPACK scaling algorithm.
;
_exptl_crystal_density_diffrn 1.750
_exptl_crystal_description block
_exptl_crystal_F_000 9440
_exptl_crystal_size_max 0.300
_exptl_crystal_size_mid 0.230
_exptl_crystal_size_min 0.170
_refine_diff_density_max 0.832
_refine_diff_density_min -0.459
_refine_diff_density_rms 0.101
_refine_ls_extinction_method none
_refine_ls_goodness_of_fit_ref 1.070
_refine_ls_hydrogen_treatment constr
_refine_ls_matrix_type full
_refine_ls_number_parameters 333
_refine_ls_number_reflns 5215
_refine_ls_number_restraints 8
_refine_ls_restrained_S_all 1.073
_refine_ls_R_factor_all 0.0663
_refine_ls_R_factor_gt 0.0491
_refine_ls_shift/su_max 0.001
_refine_ls_shift/su_mean 0.000
_refine_ls_structure_factor_coef Fsqd
_refine_ls_weighting_details 'w=1/[\s^2^(Fo^2^)+(0.0594P)^2^+94.0735P] where P=(Fo^2^+2Fc^2^)/3'
_refine_ls_weighting_scheme calc
_refine_ls_wR_factor_gt 0.1215
_refine_ls_wR_factor_ref 0.1516
_reflns_Friedel_coverage 0.000
_reflns_number_gt 4293
_reflns_number_total 5215
_reflns_threshold_expression 'I > 2\s(I)'
_cod_data_source_file c8dt03444c2.cif
_cod_data_source_block 20161128-jym-wh-ni_sq
_cod_depositor_comments 'Adding full bibliography for 7047738--7047739.cif.'
_cod_original_cell_volume 17759.8(2)
_cod_database_code 7047739
_shelx_shelxl_version_number 2014/7
_shelx_space_group_comment
;
The symmetry employed for this shelxl refinement is uniquely defined
by the following loop, which should always be used as a source of
symmetry information in preference to the above space-group names.
They are only intended as comments.
;
_shelx_estimated_absorpt_t_min 0.526
_shelx_estimated_absorpt_t_max 0.680

loop_
_space_group_symop_operation_xyz
'x, y, z'
'-x+1/2, -y, z+1/2'
'-x, y+1/2, -z+1/2'
'x+1/2, -y+1/2, -z'
'z, x, y'
'z+1/2, -x+1/2, -y'
'-z+1/2, -x, y+1/2'
'-z, x+1/2, -y+1/2'
'y, z, x'
'-y, z+1/2, -x+1/2'
'y+1/2, -z+1/2, -x'
'-y+1/2, -z, x+1/2'
'-x, -y, -z'
'x-1/2, y, -z-1/2'
'x, -y-1/2, z-1/2'
'-x-1/2, y-1/2, z'
'-z, -x, -y'
'-z-1/2, x-1/2, y'
'z-1/2, x, -y-1/2'
'z, -x-1/2, y-1/2'
'-y, -z, -x'
'y, -z-1/2, x-1/2'
'-y-1/2, z-1/2, x'
'y-1/2, z, -x-1/2'

loop_
_atom_site_label
_atom_site_type_symbol
_atom_site_fract_x
_atom_site_fract_y
_atom_site_fract_z
_atom_site_U_iso_or_equiv
_atom_site_adp_type
_atom_site_occupancy
_atom_site_site_symmetry_order
_atom_site_calc_flag
_atom_site_refinement_flags_posn
_atom_site_refinement_flags_adp
_atom_site_refinement_flags_occupancy
Ni1 Ni 0.61128(3) 0.71333(3) -0.17381(3) 0.0450(2) Uani 1 1 d . . .
Ni2 Ni 0.44774(3) 0.68998(3) -0.10998(3) 0.0425(2) Uani 1 1 d . . .
Ni3 Ni 0.40135(3) 0.77723(3) 0.03717(3) 0.0495(2) Uani 1 1 d . . .
Ni4 Ni 0.36971(3) 0.63029(3) 0.13029(3) 0.0463(3) Uani 1 3 d S T P
S1 S 0.68875(6) 0.71183(6) -0.20289(6) 0.0509(4) Uani 1 1 d . . .
S2 S 0.56682(6) 0.75410(8) -0.23114(7) 0.0628(5) Uani 1 1 d . . .
S3 S 0.43455(7) 0.83892(6) -0.00740(7) 0.0590(4) Uani 1 1 d . . .
S4 S 0.39102(8) 0.80867(7) 0.11346(7) 0.0654(5) Uani 1 1 d . . .
O1 O 0.61631(14) 0.64023(15) -0.04167(14) 0.0423(9) Uani 1 1 d . . .
O2 O 0.51298(14) 0.67557(15) -0.06568(14) 0.0435(9) Uani 1 1 d . . .
O3 O 0.40511(15) 0.65597(15) -0.05232(15) 0.0452(9) Uani 1 1 d . . .
O4 O 0.37193(15) 0.62985(15) 0.05040(15) 0.0466(9) Uani 1 1 d . . .
N1 N 0.76534(19) 0.6649(2) -0.1525(2) 0.0573(13) Uani 1 1 d . . .
H1A H 0.7693 0.6349 -0.1400 0.069 Uiso 1 1 d R U .
H1B H 0.7768 0.6651 -0.1831 0.069 Uiso 1 1 d R U .
N2 N 0.68700(17) 0.66084(18) -0.11353(17) 0.0431(11) Uani 1 1 d . . .
N3 N 0.63648(17) 0.67759(18) -0.11841(18) 0.0428(11) Uani 1 1 d . . .
N4 N 0.55063(17) 0.70554(19) -0.13940(17) 0.0437(11) Uani 1 1 d . . .
N5 N 0.50287(18) 0.72179(19) -0.15745(18) 0.0459(11) Uani 1 1 d . . .
N6 N 0.4651(2) 0.7640(2) -0.2244(2) 0.0651(16) Uani 1 1 d . . .
H6A H 0.4626 0.7508 -0.2547 0.078 Uiso 1 1 d R U .
H6B H 0.4374 0.7558 -0.2079 0.078 Uiso 1 1 d R U .
N7 N 0.4668(3) 0.8250(2) -0.1033(3) 0.082(2) Uani 1 1 d . . .
H7A H 0.4718 0.8075 -0.1316 0.099 Uiso 1 1 calc R U .
H7B H 0.4768 0.8572 -0.1013 0.099 Uiso 1 1 calc R U .
N8 N 0.42942(18) 0.75502(18) -0.06717(19) 0.0470(11) Uani 1 1 d . . .
N9 N 0.40761(18) 0.73830(18) -0.02117(19) 0.0457(11) Uani 1 1 d . . .
N10 N 0.37884(19) 0.71659(19) 0.06480(19) 0.0489(12) Uani 1 1 d . . .
N11 N 0.36881(19) 0.70851(19) 0.11696(19) 0.0480(11) Uani 1 1 d . . .
N12 N 0.3658(3) 0.7503(2) 0.1940(2) 0.0692(16) Uani 1 1 d . . .
H12A H 0.3748 0.7213 0.2068 0.083 Uiso 1 1 d R U .
H12B H 0.3829 0.7738 0.2094 0.083 Uiso 1 1 d R U .
C1 C 0.7144(2) 0.6756(2) -0.1525(2) 0.0452(13) Uani 1 1 d . . .
C2 C 0.6048(2) 0.6652(2) -0.0814(2) 0.0385(12) Uani 1 1 d . . .
C3 C 0.5512(2) 0.6830(2) -0.0944(2) 0.0408(12) Uani 1 1 d . . .
C4 C 0.5076(2) 0.7451(3) -0.2010(2) 0.0519(15) Uani 1 1 d . . .
C5 C 0.4437(3) 0.8027(2) -0.0628(3) 0.0551(15) Uani 1 1 d . . .
C6 C 0.3984(2) 0.6888(2) -0.0181(2) 0.0415(12) Uani 1 1 d . . .
C7 C 0.3809(2) 0.6750(2) 0.0360(2) 0.0430(12) Uani 1 1 d . . .
C8 C 0.3747(3) 0.7507(2) 0.1426(2) 0.0526(15) Uani 1 1 d . . .
S5 S 0.4226(4) 0.4424(3) 0.2210(5) 0.154(5) Uani 0.3333 1 d D . P
O5 O 0.4405(6) 0.4540(12) 0.1691(8) 0.186(17) Uani 0.3333 1 d D . P
O6 O 0.3686(5) 0.4373(10) 0.2212(7) 0.148(12) Uani 0.3333 1 d D . P
O7 O 0.4429(7) 0.4898(6) 0.2383(10) 0.142(10) Uani 0.3333 1 d D . P
O8 O 0.4520(10) 0.3996(7) 0.2406(9) 0.164(13) Uani 0.3333 1 d D . P

loop_
_atom_site_aniso_label
_atom_site_aniso_U_11
_atom_site_aniso_U_22
_atom_site_aniso_U_33
_atom_site_aniso_U_23
_atom_site_aniso_U_13
_atom_site_aniso_U_12
Ni1 0.0434(4) 0.0526(4) 0.0389(4) 0.0104(3) -0.0016(3) -0.0064(3)
Ni2 0.0401(4) 0.0441(4) 0.0434(4) 0.0048(3) -0.0024(3) -0.0043(3)
Ni3 0.0508(4) 0.0413(4) 0.0565(5) -0.0010(3) 0.0002(4) -0.0017(3)
Ni4 0.0463(3) 0.0463(3) 0.0463(3) 0.0011(3) -0.0011(3) -0.0011(3)
S1 0.0478(8) 0.0615(9) 0.0433(8) 0.0112(7) 0.0022(6) -0.0060(7)
S2 0.0499(9) 0.0835(12) 0.0550(9) 0.0303(9) -0.0013(7) -0.0037(8)
S3 0.0648(10) 0.0430(8) 0.0692(10) 0.0018(7) 0.0015(8) -0.0032(7)
S4 0.0827(13) 0.0489(9) 0.0648(11) -0.0080(8) 0.0031(9) -0.0019(8)
O1 0.042(2) 0.048(2) 0.037(2) 0.0052(17) -0.0034(16) -0.0044(17)
O2 0.040(2) 0.051(2) 0.040(2) 0.0054(17) -0.0007(17) -0.0029(17)
O3 0.045(2) 0.044(2) 0.046(2) 0.0030(18) -0.0009(17) -0.0054(17)
O4 0.052(2) 0.041(2) 0.047(2) 0.0026(17) -0.0020(18) -0.0055(17)
N1 0.048(3) 0.071(4) 0.053(3) 0.008(3) 0.007(2) -0.001(3)
N2 0.037(2) 0.052(3) 0.041(2) 0.004(2) -0.002(2) -0.006(2)
N3 0.040(2) 0.047(3) 0.042(2) 0.007(2) 0.000(2) -0.005(2)
N4 0.040(2) 0.052(3) 0.039(2) 0.010(2) -0.004(2) -0.004(2)
N5 0.043(3) 0.050(3) 0.045(3) 0.011(2) -0.003(2) -0.002(2)
N6 0.049(3) 0.091(4) 0.055(3) 0.026(3) -0.003(3) -0.001(3)
N7 0.123(6) 0.053(3) 0.071(4) 0.008(3) 0.014(4) -0.027(4)
N8 0.043(3) 0.045(3) 0.054(3) 0.008(2) -0.002(2) -0.002(2)
N9 0.041(2) 0.042(3) 0.054(3) 0.004(2) -0.001(2) -0.004(2)
N10 0.048(3) 0.046(3) 0.052(3) 0.001(2) 0.001(2) 0.000(2)
N11 0.052(3) 0.045(3) 0.048(3) -0.002(2) 0.001(2) 0.002(2)
N12 0.093(4) 0.062(4) 0.052(3) -0.005(3) -0.007(3) 0.001(3)
C1 0.046(3) 0.048(3) 0.041(3) 0.002(2) 0.002(2) -0.008(3)
C2 0.040(3) 0.037(3) 0.038(3) 0.000(2) -0.003(2) -0.002(2)
C3 0.041(3) 0.045(3) 0.037(3) 0.004(2) -0.006(2) -0.005(2)
C4 0.046(3) 0.060(4) 0.049(3) 0.017(3) -0.004(3) -0.007(3)
C5 0.060(4) 0.044(3) 0.061(4) 0.011(3) -0.002(3) -0.002(3)
C6 0.034(3) 0.046(3) 0.044(3) 0.002(3) -0.001(2) -0.003(2)
C7 0.036(3) 0.049(3) 0.043(3) 0.000(3) -0.004(2) 0.001(2)
C8 0.061(4) 0.048(3) 0.049(3) -0.001(3) -0.007(3) 0.007(3)
S5 0.129(8) 0.086(6) 0.246(15) 0.002(7) -0.093(9) -0.014(5)
O5 0.043(10) 0.26(4) 0.25(3) 0.18(3) -0.020(15) 0.005(14)
O6 0.064(11) 0.28(3) 0.103(15) 0.073(18) -0.037(11) -0.077(16)
O7 0.109(16) 0.134(19) 0.18(2) -0.065(18) 0.028(16) -0.081(15)
O8 0.19(3) 0.13(2) 0.17(3) 0.074(19) 0.08(2) 0.053(19)

loop_
_atom_type_symbol
_atom_type_description
_atom_type_scat_dispersion_real
_atom_type_scat_dispersion_imag
_atom_type_scat_source
C C 0.0033 0.0016 'International Tables Vol C Tables 4.2.6.8 and 6.1.1.4'
H H 0.0000 0.0000 'International Tables Vol C Tables 4.2.6.8 and 6.1.1.4'
N N 0.0061 0.0033 'International Tables Vol C Tables 4.2.6.8 and 6.1.1.4'
Ni Ni 0.3393 1.1124 'International Tables Vol C Tables 4.2.6.8 and 6.1.1.4'
O O 0.0106 0.0060 'International Tables Vol C Tables 4.2.6.8 and 6.1.1.4'
S S 0.1246 0.1234 'International Tables Vol C Tables 4.2.6.8 and 6.1.1.4'

loop_
_geom_angle_atom_site_label_1
_geom_angle_atom_site_label_2
_geom_angle_atom_site_label_3
_geom_angle
_geom_angle_site_symmetry_1
_geom_angle_site_symmetry_3
N4 Ni1 N3 82.4(2) . .
N4 Ni1 S1 168.35(15) . .
N3 Ni1 S1 86.12(15) . .
N4 Ni1 S2 86.01(15) . .
N3 Ni1 S2 168.39(15) . .
S1 Ni1 S2 105.48(7) . .
O3 Ni2 N5 168.22(17) . .
O3 Ni2 N2 91.99(17) . 19_656
N5 Ni2 N2 99.63(18) . 19_656
O3 Ni2 N8 80.59(17) . .
N5 Ni2 N8 98.81(19) . .
N2 Ni2 N8 101.30(19) 19_656 .
O3 Ni2 O2 87.63(15) . .
N5 Ni2 O2 80.63(16) . .
N2 Ni2 O2 166.36(17) 19_656 .
N8 Ni2 O2 92.10(17) . .
O3 Ni2 O1 87.22(15) . 19_656
N5 Ni2 O1 92.91(18) . 19_656
N2 Ni2 O1 80.03(16) 19_656 19_656
N8 Ni2 O1 167.77(17) . 19_656
O2 Ni2 O1 86.33(15) . 19_656
N10 Ni3 N9 83.0(2) . .
N10 Ni3 S3 168.35(17) . .
N9 Ni3 S3 86.02(15) . .
N10 Ni3 S4 85.74(17) . .
N9 Ni3 S4 168.57(16) . .
S3 Ni3 S4 105.14(7) . .
N11 Ni4 N11 98.99(18) . 10_655
N11 Ni4 N11 98.99(18) . 7_564
N11 Ni4 N11 98.99(18) 10_655 7_564
N11 Ni4 O4 168.73(18) . 10_655
N11 Ni4 O4 80.66(17) 10_655 10_655
N11 Ni4 O4 92.17(18) 7_564 10_655
N11 Ni4 O4 92.17(18) . 7_564
N11 Ni4 O4 168.73(18) 10_655 7_564
N11 Ni4 O4 80.66(17) 7_564 7_564
O4 Ni4 O4 88.08(17) 10_655 7_564
N11 Ni4 O4 80.66(17) . .
N11 Ni4 O4 92.17(18) 10_655 .
N11 Ni4 O4 168.73(18) 7_564 .
O4 Ni4 O4 88.08(16) 10_655 .
O4 Ni4 O4 88.08(17) 7_564 .
C1 S1 Ni1 96.0(2) . .
C4 S2 Ni1 95.5(2) . .
C5 S3 Ni3 95.6(2) . .
C8 S4 Ni3 95.9(2) . .
C2 O1 Ni2 107.7(3) . 22_565
C3 O2 Ni2 106.8(3) . .
C6 O3 Ni2 107.5(3) . .
C7 O4 Ni4 107.4(4) . .
C1 N1 H1A 108.0 . .
C1 N1 H1B 109.9 . .
H1A N1 H1B 108.6 . .
C1 N2 N3 110.8(5) . .
C1 N2 Ni2 140.3(4) . 22_565
N3 N2 Ni2 107.8(3) . 22_565
C2 N3 N2 116.8(4) . .
C2 N3 Ni1 118.5(4) . .
N2 N3 Ni1 124.6(3) . .
C3 N4 N5 116.6(5) . .
C3 N4 Ni1 118.6(4) . .
N5 N4 Ni1 124.9(3) . .
C4 N5 N4 110.7(5) . .
C4 N5 Ni2 141.1(4) . .
N4 N5 Ni2 107.2(3) . .
C4 N6 H6A 109.1 . .
C4 N6 H6B 111.4 . .
H6A N6 H6B 107.2 . .
C5 N7 H7A 120.0 . .
C5 N7 H7B 120.0 . .
H7A N7 H7B 120.0 . .
C5 N8 N9 109.8(5) . .
C5 N8 Ni2 139.2(5) . .
N9 N8 Ni2 107.4(3) . .
C6 N9 N8 115.6(5) . .
C6 N9 Ni3 118.4(4) . .
N8 N9 Ni3 125.1(4) . .
C7 N10 N11 115.9(5) . .
C7 N10 Ni3 118.1(4) . .
N11 N10 Ni3 124.8(4) . .
C8 N11 N10 110.5(5) . .
C8 N11 Ni4 138.4(4) . .
N10 N11 Ni4 108.0(3) . .
C8 N12 H12A 110.1 . .
C8 N12 H12B 111.6 . .
H12A N12 H12B 107.6 . .
N2 C1 N1 118.4(5) . .
N2 C1 S1 122.4(5) . .
N1 C1 S1 119.0(4) . .
O1 C2 N3 125.7(5) . .
O1 C2 C3 124.2(5) . .
N3 C2 C3 110.1(5) . .
O2 C3 N4 126.1(5) . .
O2 C3 C2 123.5(5) . .
N4 C3 C2 110.3(5) . .
N5 C4 N6 119.2(6) . .
N5 C4 S2 122.8(5) . .
N6 C4 S2 118.0(4) . .
N8 C5 N7 118.2(6) . .
N8 C5 S3 123.4(5) . .
N7 C5 S3 118.4(5) . .
O3 C6 N9 127.1(5) . .
O3 C6 C7 122.8(5) . .
N9 C6 C7 110.0(5) . .
O4 C7 N10 126.3(5) . .
O4 C7 C6 123.5(5) . .
N10 C7 C6 110.2(5) . .
N11 C8 N12 118.8(6) . .
N11 C8 S4 122.7(5) . .
N12 C8 S4 118.5(5) . .
O6 S5 O7 116.8(13) . .
O6 S5 O8 117.0(16) . .
O7 S5 O8 111.3(12) . .
O6 S5 O5 109.9(10) . .
O7 S5 O5 89.7(18) . .
O8 S5 O5 108.6(11) . .

loop_
_geom_bond_atom_site_label_1
_geom_bond_atom_site_label_2
_geom_bond_distance
_geom_bond_site_symmetry_2
Ni1 N4 1.831(5) .
Ni1 N3 1.841(5) .
Ni1 S1 2.1593(17) .
Ni1 S2 2.1714(17) .
Ni2 O3 2.071(4) .
Ni2 N5 2.072(5) .
Ni2 N2 2.079(5) 19_656
Ni2 N8 2.087(5) .
Ni2 O2 2.092(4) .
Ni2 O1 2.096(4) 19_656
Ni3 N10 1.835(5) .
Ni3 N9 1.837(5) .
Ni3 S3 2.1664(18) .
Ni3 S4 2.170(2) .
Ni4 N11 2.070(5) .
Ni4 N11 2.070(5) 10_655
Ni4 N11 2.070(5) 7_564
Ni4 O4 2.085(4) 10_655
Ni4 O4 2.085(4) 7_564
Ni4 O4 2.085(4) .
S1 C1 1.752(6) .
S2 C4 1.751(6) .
S3 C5 1.744(7) .
S4 C8 1.746(7) .
O1 C2 1.261(6) .
O1 Ni2 2.096(4) 22_565
O2 C3 1.262(6) .
O3 C6 1.249(7) .
O4 C7 1.258(7) .
N1 C1 1.358(8) .
N1 H1A 0.8531 .
N1 H1B 0.8541 .
N2 C1 1.301(7) .
N2 N3 1.394(6) .
N2 Ni2 2.079(5) 22_565
N3 C2 1.310(7) .
N4 C3 1.314(7) .
N4 N5 1.398(6) .
N5 C4 1.294(7) .
N6 C4 1.359(8) .
N6 H6A 0.8637 .
N6 H6B 0.8669 .
N7 C5 1.348(9) .
N7 H7A 0.8800 .
N7 H7B 0.8800 .
N8 C5 1.303(8) .
N8 N9 1.398(7) .
N9 C6 1.317(7) .
N10 C7 1.321(7) .
N10 N11 1.402(7) .
N11 C8 1.297(8) .
N12 C8 1.360(8) .
N12 H12A 0.8595 .
N12 H12B 0.8595 .
C2 C3 1.512(7) .
C6 C7 1.526(8) .
S5 O6 1.416(9) .
S5 O7 1.420(9) .
S5 O8 1.447(9) .
S5 O5 1.465(9) .

loop_
_geom_torsion_atom_site_label_1
_geom_torsion_atom_site_label_2
_geom_torsion_atom_site_label_3
_geom_torsion_atom_site_label_4
_geom_torsion
_geom_torsion_site_symmetry_1
C1 N2 N3 C2 -179.9(5) .
Ni2 N2 N3 C2 9.7(6) 22_565
C1 N2 N3 Ni1 2.4(7) .
Ni2 N2 N3 Ni1 -168.0(3) 22_565
N4 Ni1 N3 C2 -2.6(4) .
S1 Ni1 N3 C2 179.2(4) .
S2 Ni1 N3 C2 -1.7(11) .
N4 Ni1 N3 N2 175.0(5) .
S1 Ni1 N3 N2 -3.2(4) .
S2 Ni1 N3 N2 175.9(6) .
N3 Ni1 N4 C3 3.1(4) .
S1 Ni1 N4 C3 12.4(12) .
S2 Ni1 N4 C3 -176.8(4) .
N3 Ni1 N4 N5 -176.8(5) .
S1 Ni1 N4 N5 -167.5(6) .
S2 Ni1 N4 N5 3.4(4) .
C3 N4 N5 C4 177.5(5) .
Ni1 N4 N5 C4 -2.6(7) .
C3 N4 N5 Ni2 -11.1(6) .
Ni1 N4 N5 Ni2 168.7(3) .
C5 N8 N9 C6 -170.5(5) .
Ni2 N8 N9 C6 -7.5(5) .
C5 N8 N9 Ni3 -1.3(7) .
Ni2 N8 N9 Ni3 161.7(3) .
N10 Ni3 N9 C6 -4.7(4) .
S3 Ni3 N9 C6 171.5(4) .
S4 Ni3 N9 C6 4.0(11) .
N10 Ni3 N9 N8 -173.7(5) .
S3 Ni3 N9 N8 2.6(4) .
S4 Ni3 N9 N8 -164.9(6) .
N9 Ni3 N10 C7 5.4(4) .
S3 Ni3 N10 C7 -13.6(12) .
S4 Ni3 N10 C7 -172.8(4) .
N9 Ni3 N10 N11 172.5(5) .
S3 Ni3 N10 N11 153.4(6) .
S4 Ni3 N10 N11 -5.8(4) .
C7 N10 N11 C8 171.0(5) .
Ni3 N10 N11 C8 3.7(7) .
C7 N10 N11 Ni4 6.9(6) .
Ni3 N10 N11 Ni4 -160.4(3) .
N3 N2 C1 N1 176.4(5) .
Ni2 N2 C1 N1 -18.0(10) 22_565
N3 N2 C1 S1 0.3(7) .
Ni2 N2 C1 S1 165.9(3) 22_565
Ni1 S1 C1 N2 -2.1(5) .
Ni1 S1 C1 N1 -178.2(5) .
Ni2 O1 C2 N3 -11.0(6) 22_565
Ni2 O1 C2 C3 165.7(4) 22_565
N2 N3 C2 O1 1.0(8) .
Ni1 N3 C2 O1 178.8(4) .
N2 N3 C2 C3 -176.0(4) .
Ni1 N3 C2 C3 1.8(6) .
Ni2 O2 C3 N4 12.9(7) .
Ni2 O2 C3 C2 -165.4(4) .
N5 N4 C3 O2 -1.4(9) .
Ni1 N4 C3 O2 178.7(4) .
N5 N4 C3 C2 177.1(4) .
Ni1 N4 C3 C2 -2.8(6) .
O1 C2 C3 O2 2.1(9) .
N3 C2 C3 O2 179.2(5) .
O1 C2 C3 N4 -176.5(5) .
N3 C2 C3 N4 0.6(7) .
N4 N5 C4 N6 -179.5(6) .
Ni2 N5 C4 N6 13.7(11) .
N4 N5 C4 S2 -0.3(8) .
Ni2 N5 C4 S2 -167.1(4) .
Ni1 S2 C4 N5 2.2(6) .
Ni1 S2 C4 N6 -178.5(5) .
N9 N8 C5 N7 178.5(6) .
Ni2 N8 C5 N7 23.8(10) .
N9 N8 C5 S3 -1.5(7) .
Ni2 N8 C5 S3 -156.2(4) .
Ni3 S3 C5 N8 2.8(6) .
Ni3 S3 C5 N7 -177.2(6) .
Ni2 O3 C6 N9 11.9(7) .
Ni2 O3 C6 C7 -164.0(4) .
N8 N9 C6 O3 -3.2(8) .
Ni3 N9 C6 O3 -173.2(4) .
N8 N9 C6 C7 173.1(4) .
Ni3 N9 C6 C7 3.2(6) .
Ni4 O4 C7 N10 -12.7(7) .
Ni4 O4 C7 C6 164.4(4) .
N11 N10 C7 O4 4.3(8) .
Ni3 N10 C7 O4 172.5(4) .
N11 N10 C7 C6 -173.1(4) .
Ni3 N10 C7 C6 -4.9(6) .
O3 C6 C7 O4 0.1(8) .
N9 C6 C7 O4 -176.4(5) .
O3 C6 C7 N10 177.6(5) .
N9 C6 C7 N10 1.1(6) .
N10 N11 C8 N12 179.0(6) .
Ni4 N11 C8 N12 -24.1(10) .
N10 N11 C8 S4 1.9(8) .
Ni4 N11 C8 S4 158.9(4) .
Ni3 S4 C8 N11 -5.1(6) .
Ni3 S4 C8 N12 177.8(5) .
